data_4088384
loop_
_publ_author_name
'Ouyang, Zhenwu'
'Meng, Yinshan'
'Cheng, Jun'
'Xiao, Jie'
'Gao, Song'
'Deng, Liang'

_publ_section_title
;
 Three- and Four-Coordinate Homoleptic Iron(I)--NHC Complexes: Synthesis
 and Characterization
;
_journal_issue 10
_journal_name_full Organometallics
_journal_page_first 1361
_journal_paper_doi 10.1021/acs.organomet.6b00047
_journal_volume 35
_journal_year 2016
_chemical_formula_sum 'C57 H80 B Cl Fe N6'
_chemical_formula_weight 951.38
_space_group_crystal_system monoclinic
_space_group_IT_number 14
_space_group_name_Hall '-P 2yn'
_space_group_name_H-M_alt 'P 1 21/n 1'
_atom_sites_solution_hydrogens geom
_audit_creation_method SHELXL-2014
_cell_angle_alpha 90
_cell_angle_beta 90.3820(10)
_cell_angle_gamma 90
_cell_formula_units_Z 4
_cell_length_a 13.4567(8)
_cell_length_b 18.2217(11)
_cell_length_c 21.8734(12)
_cell_measurement_reflns_used 8512
_cell_measurement_temperature 140(2)
_cell_measurement_theta_max 27.14
_cell_measurement_theta_min 2.24
_cell_volume 5363.3(5)
_computing_cell_refinement 'Bruker SAINT'
_computing_data_collection 'Bruker APEX2'
_computing_data_reduction 'Bruker SAINT'
_computing_molecular_graphics 'Bruker SHELXTL'
_computing_publication_material 'Bruker SHELXTL'
_computing_structure_refinement 'SHELXL-2014 (Sheldrick, 2014)'
_computing_structure_solution 'SHELXS-97 (Sheldrick, 2008)'
_diffrn_ambient_temperature 140(2)
_diffrn_measured_fraction_theta_full 1.000
_diffrn_measured_fraction_theta_max 0.992
_diffrn_measurement_device_type 'Bruker APEX-II CCD'
_diffrn_measurement_method '\f and \w scans'
_diffrn_radiation_type MoK\a
_diffrn_radiation_wavelength 0.71073
_diffrn_reflns_av_R_equivalents 0.0508
_diffrn_reflns_av_unetI/netI 0.0609
_diffrn_reflns_Laue_measured_fraction_full 1.000
_diffrn_reflns_Laue_measured_fraction_max 0.992
_diffrn_reflns_limit_h_max 15
_diffrn_reflns_limit_h_min -19
_diffrn_reflns_limit_k_max 25
_diffrn_reflns_limit_k_min -26
_diffrn_reflns_limit_l_max 31
_diffrn_reflns_limit_l_min -30
_diffrn_reflns_number 54136
_diffrn_reflns_point_group_measured_fraction_full 1.000
_diffrn_reflns_point_group_measured_fraction_max 0.992
_diffrn_reflns_theta_full 25.242
_diffrn_reflns_theta_max 30.677
_diffrn_reflns_theta_min 1.862
_exptl_absorpt_coefficient_mu 0.373
_exptl_absorpt_correction_T_max 0.7461
_exptl_absorpt_correction_T_min 0.6984
_exptl_absorpt_correction_type multi-scan
_exptl_absorpt_process_details sadabs
_exptl_crystal_colour yellow
_exptl_crystal_density_diffrn 1.178
_exptl_crystal_description block
_exptl_crystal_F_000 2048
_exptl_crystal_size_max 0.350
_exptl_crystal_size_mid 0.320
_exptl_crystal_size_min 0.250
_refine_diff_density_max 0.309
_refine_diff_density_min -0.363
_refine_diff_density_rms 0.059
_refine_ls_extinction_method none
_refine_ls_goodness_of_fit_ref 1.008
_refine_ls_hydrogen_treatment constr
_refine_ls_matrix_type full
_refine_ls_number_parameters 613
_refine_ls_number_reflns 16487
_refine_ls_number_restraints 0
_refine_ls_restrained_S_all 1.008
_refine_ls_R_factor_all 0.0863
_refine_ls_R_factor_gt 0.0470
_refine_ls_shift/su_max 0.040
_refine_ls_shift/su_mean 0.000
_refine_ls_structure_factor_coef Fsqd
_refine_ls_weighting_details 'w=1/[\s^2^(Fo^2^)+(0.0578P)^2^+0.4307P] where P=(Fo^2^+2Fc^2^)/3'
_refine_ls_weighting_scheme calc
_refine_ls_wR_factor_gt 0.1072
_refine_ls_wR_factor_ref 0.1244
_reflns_Friedel_coverage 0.000
_reflns_number_gt 10813
_reflns_number_total 16487
_reflns_threshold_expression 'I > 2\s(I)'
_cod_data_source_file om6b00047_si_002.cif
_cod_data_source_block 4
_cod_original_sg_symbol_H-M 'P 21/n'
_cod_database_code 4088384
_shelx_space_group_comment
; 
The symmetry employed for this shelxl refinement is uniquely defined 
by the following loop, which should always be used as a source of 
symmetry information in preference to the above space-group names. 
They are only intended as comments. 
;
_shelx_estimated_absorpt_t_min 0.881
_shelx_estimated_absorpt_t_max 0.913
_shelxl_version_number 2014-3

loop_
_space_group_symop_operation_xyz
'x, y, z'
'-x+1/2, y+1/2, -z+1/2'
'-x, -y, -z'
'x-1/2, -y-1/2, z-1/2'

loop_
_atom_site_label
_atom_site_type_symbol
_atom_site_fract_x
_atom_site_fract_y
_atom_site_fract_z
_atom_site_U_iso_or_equiv
_atom_site_adp_type
_atom_site_occupancy
_atom_site_site_symmetry_order
_atom_site_calc_flag
_atom_site_refinement_flags_posn
_atom_site_refinement_flags_adp
Fe1 Fe 0.24518(2) 0.63655(2) 0.02318(2) 0.01880(6) Uani 1 1 d . .
Cl1 Cl 0.23416(3) 0.52197(2) 0.06895(2) 0.02919(10) Uani 1 1 d . .
N1 N 0.09885(10) 0.58115(8) -0.07905(6) 0.0216(3) Uani 1 1 d . .
N2 N 0.05897(10) 0.69029(8) -0.05167(6) 0.0237(3) Uani 1 1 d . .
N3 N 0.47376(9) 0.63146(7) 0.02485(6) 0.0205(3) Uani 1 1 d . .
N4 N 0.42868(10) 0.66103(8) -0.06609(6) 0.0224(3) Uani 1 1 d . .
N5 N 0.22028(10) 0.71518(8) 0.14995(6) 0.0239(3) Uani 1 1 d . .
N6 N 0.29953(10) 0.78647(8) 0.08946(6) 0.0251(3) Uani 1 1 d . .
C1 C 0.12714(11) 0.63700(9) -0.04147(7) 0.0206(3) Uani 1 1 d . .
C2 C 0.39200(11) 0.64203(9) -0.01081(7) 0.0207(3) Uani 1 1 d . .
C3 C 0.24895(11) 0.72202(9) 0.09090(7) 0.0208(3) Uani 1 1 d . .
C4 C 0.01362(12) 0.59965(10) -0.11203(8) 0.0259(4) Uani 1 1 d . .
C5 C -0.01180(12) 0.66807(10) -0.09444(8) 0.0279(4) Uani 1 1 d . .
C6 C -0.03613(14) 0.55317(12) -0.15939(9) 0.0341(4) Uani 1 1 d . .
H6A H -0.1025 0.5728 -0.1682 0.051 Uiso 1 1 calc R U
H6B H -0.0420 0.5028 -0.1442 0.051 Uiso 1 1 calc R U
H6C H 0.0034 0.5534 -0.1968 0.051 Uiso 1 1 calc R U
C7 C -0.09876(15) 0.71245(13) -0.11527(11) 0.0460(5) Uani 1 1 d . .
H7A H -0.1259 0.7397 -0.0805 0.069 Uiso 1 1 calc R U
H7B H -0.1500 0.6798 -0.1320 0.069 Uiso 1 1 calc R U
H7C H -0.0776 0.7470 -0.1469 0.069 Uiso 1 1 calc R U
C8 C 0.15320(12) 0.51097(9) -0.08227(8) 0.0240(3) Uani 1 1 d . .
H8 H 0.2146 0.5168 -0.0567 0.029 Uiso 1 1 calc R U
C9 C 0.18717(14) 0.49412(11) -0.14696(9) 0.0346(4) Uani 1 1 d . .
H9A H 0.1316 0.4735 -0.1705 0.052 Uiso 1 1 calc R U
H9B H 0.2418 0.4586 -0.1455 0.052 Uiso 1 1 calc R U
H9C H 0.2100 0.5394 -0.1665 0.052 Uiso 1 1 calc R U
C10 C 0.09347(14) 0.44865(10) -0.05431(9) 0.0329(4) Uani 1 1 d . .
H10A H 0.0810 0.4593 -0.0111 0.049 Uiso 1 1 calc R U
H10B H 0.1309 0.4027 -0.0577 0.049 Uiso 1 1 calc R U
H10C H 0.0300 0.4438 -0.0761 0.049 Uiso 1 1 calc R U
C11 C 0.06529(13) 0.76237(10) -0.02156(9) 0.0307(4) Uani 1 1 d . .
H11 H 0.1288 0.7625 0.0024 0.037 Uiso 1 1 calc R U
C12 C -0.01757(16) 0.77326(13) 0.02406(10) 0.0436(5) Uani 1 1 d . .
H12A H -0.0806 0.7804 0.0021 0.065 Uiso 1 1 calc R U
H12B H -0.0033 0.8166 0.0492 0.065 Uiso 1 1 calc R U
H12C H -0.0224 0.7299 0.0504 0.065 Uiso 1 1 calc R U
C13 C 0.07326(16) 0.82399(12) -0.06795(11) 0.0447(5) Uani 1 1 d . .
H13A H 0.1269 0.8130 -0.0967 0.067 Uiso 1 1 calc R U
H13B H 0.0878 0.8702 -0.0467 0.067 Uiso 1 1 calc R U
H13C H 0.0103 0.8286 -0.0904 0.067 Uiso 1 1 calc R U
C14 C 0.56039(12) 0.64405(10) -0.00757(8) 0.0254(4) Uani 1 1 d . .
C15 C 0.53195(12) 0.66256(10) -0.06485(8) 0.0267(4) Uani 1 1 d . .
C16 C 0.66381(13) 0.63782(12) 0.01708(9) 0.0351(4) Uani 1 1 d . .
H16A H 0.7113 0.6492 -0.0153 0.053 Uiso 1 1 calc R U
H16B H 0.6752 0.5877 0.0318 0.053 Uiso 1 1 calc R U
H16C H 0.6727 0.6724 0.0510 0.053 Uiso 1 1 calc R U
C17 C 0.59693(14) 0.67760(13) -0.11828(9) 0.0410(5) Uani 1 1 d . .
H17A H 0.6659 0.6830 -0.1043 0.061 Uiso 1 1 calc R U
H17B H 0.5753 0.7230 -0.1384 0.061 Uiso 1 1 calc R U
H17C H 0.5924 0.6367 -0.1473 0.061 Uiso 1 1 calc R U
C18 C 0.46569(13) 0.60716(10) 0.08927(8) 0.0268(4) Uani 1 1 d . .
H18 H 0.3930 0.6031 0.0977 0.032 Uiso 1 1 calc R U
C19 C 0.50810(17) 0.53088(12) 0.09789(10) 0.0462(5) Uani 1 1 d . .
H19A H 0.4788 0.4976 0.0675 0.069 Uiso 1 1 calc R U
H19B H 0.4926 0.5132 0.1391 0.069 Uiso 1 1 calc R U
H19C H 0.5803 0.5324 0.0927 0.069 Uiso 1 1 calc R U
C20 C 0.50624(16) 0.66320(13) 0.13452(9) 0.0425(5) Uani 1 1 d . .
H20A H 0.5776 0.6698 0.1279 0.064 Uiso 1 1 calc R U
H20B H 0.4952 0.6458 0.1763 0.064 Uiso 1 1 calc R U
H20C H 0.4720 0.7102 0.1285 0.064 Uiso 1 1 calc R U
C21 C 0.36287(13) 0.68097(10) -0.11847(8) 0.0277(4) Uani 1 1 d . .
H21 H 0.2932 0.6700 -0.1057 0.033 Uiso 1 1 calc R U
C22 C 0.36757(17) 0.76273(12) -0.13216(9) 0.0438(5) Uani 1 1 d . .
H22A H 0.3516 0.7905 -0.0951 0.066 Uiso 1 1 calc R U
H22B H 0.3195 0.7748 -0.1645 0.066 Uiso 1 1 calc R U
H22C H 0.4346 0.7756 -0.1457 0.066 Uiso 1 1 calc R U
C23 C 0.38291(16) 0.63550(12) -0.17509(9) 0.0381(5) Uani 1 1 d . .
H23A H 0.4465 0.6504 -0.1929 0.057 Uiso 1 1 calc R U
H23B H 0.3294 0.6433 -0.2050 0.057 Uiso 1 1 calc R U
H23C H 0.3858 0.5834 -0.1640 0.057 Uiso 1 1 calc R U
C24 C 0.25302(14) 0.77423(11) 0.18481(8) 0.0331(4) Uani 1 1 d . .
C25 C 0.30299(14) 0.81914(11) 0.14709(9) 0.0338(4) Uani 1 1 d . .
C26 C 0.23445(19) 0.78400(15) 0.25149(10) 0.0544(6) Uani 1 1 d . .
H26A H 0.2563 0.8330 0.2642 0.082 Uiso 1 1 calc R U
H26B H 0.2716 0.7468 0.2746 0.082 Uiso 1 1 calc R U
H26C H 0.1633 0.7786 0.2595 0.082 Uiso 1 1 calc R U
C27 C 0.3545(2) 0.88974(14) 0.16191(11) 0.0613(7) Uani 1 1 d . .
H27A H 0.3524 0.8982 0.2061 0.092 Uiso 1 1 calc R U
H27B H 0.3209 0.9302 0.1406 0.092 Uiso 1 1 calc R U
H27C H 0.4238 0.8871 0.1487 0.092 Uiso 1 1 calc R U
C28 C 0.15352(13) 0.65585(10) 0.16994(8) 0.0289(4) Uani 1 1 d . .
H28 H 0.1414 0.6242 0.1333 0.035 Uiso 1 1 calc R U
C29 C 0.20096(17) 0.60691(12) 0.21787(9) 0.0433(5) Uani 1 1 d . .
H29A H 0.2645 0.5884 0.2027 0.065 Uiso 1 1 calc R U
H29B H 0.1567 0.5655 0.2265 0.065 Uiso 1 1 calc R U
H29C H 0.2123 0.6351 0.2554 0.065 Uiso 1 1 calc R U
C30 C 0.05259(14) 0.68639(13) 0.18838(10) 0.0428(5) Uani 1 1 d . .
H30A H 0.0568 0.7062 0.2300 0.064 Uiso 1 1 calc R U
H30B H 0.0029 0.6471 0.1870 0.064 Uiso 1 1 calc R U
H30C H 0.0331 0.7256 0.1600 0.064 Uiso 1 1 calc R U
C31 C 0.33393(13) 0.81895(10) 0.03157(8) 0.0273(4) Uani 1 1 d . .
H31 H 0.3133 0.7845 -0.0018 0.033 Uiso 1 1 calc R U
C32 C 0.44631(13) 0.82532(11) 0.02860(9) 0.0331(4) Uani 1 1 d . .
H32A H 0.4697 0.8595 0.0601 0.050 Uiso 1 1 calc R U
H32B H 0.4655 0.8435 -0.0118 0.050 Uiso 1 1 calc R U
H32C H 0.4763 0.7770 0.0355 0.050 Uiso 1 1 calc R U
C33 C 0.28240(15) 0.89165(11) 0.01876(10) 0.0389(5) Uani 1 1 d . .
H33A H 0.2121 0.8878 0.0297 0.058 Uiso 1 1 calc R U
H33B H 0.2880 0.9035 -0.0248 0.058 Uiso 1 1 calc R U
H33C H 0.3139 0.9305 0.0431 0.058 Uiso 1 1 calc R U
C34 C 0.33374(13) 0.02137(9) 0.86636(8) 0.0266(4) Uani 1 1 d . .
C35 C 0.35068(16) -0.01786(11) 0.81239(9) 0.0394(5) Uani 1 1 d . .
H35 H 0.3033 -0.0143 0.7801 0.047 Uiso 1 1 calc R U
C36 C 0.43356(18) -0.06168(13) 0.80407(10) 0.0493(6) Uani 1 1 d . .
H36 H 0.4418 -0.0873 0.7666 0.059 Uiso 1 1 calc R U
C37 C 0.50412(16) -0.06849(11) 0.84952(10) 0.0411(5) Uani 1 1 d . .
H37 H 0.5613 -0.0982 0.8437 0.049 Uiso 1 1 calc R U
C38 C 0.49035(13) -0.03142(10) 0.90361(9) 0.0323(4) Uani 1 1 d . .
H38 H 0.5381 -0.0355 0.9356 0.039 Uiso 1 1 calc R U
C39 C 0.40634(13) 0.01202(10) 0.91140(8) 0.0268(4) Uani 1 1 d . .
H39 H 0.3981 0.0365 0.9494 0.032 Uiso 1 1 calc R U
C40 C 0.22173(12) 0.09322(10) 0.94573(8) 0.0262(4) Uani 1 1 d . .
C41 C 0.15406(13) 0.05176(10) 0.98003(8) 0.0294(4) Uani 1 1 d . .
H41 H 0.1114 0.0185 0.9591 0.035 Uiso 1 1 calc R U
C42 C 0.14682(16) 0.05716(12) 1.04324(9) 0.0385(5) Uani 1 1 d . .
H42 H 0.0997 0.0282 1.0646 0.046 Uiso 1 1 calc R U
C43 C 0.20809(17) 0.10462(13) 1.07480(9) 0.0450(6) Uani 1 1 d . .
H43 H 0.2042 0.1081 1.1181 0.054 Uiso 1 1 calc R U
C44 C 0.27507(16) 0.14705(12) 1.04308(10) 0.0415(5) Uani 1 1 d . .
H44 H 0.3175 0.1800 1.0645 0.050 Uiso 1 1 calc R U
C45 C 0.28064(14) 0.14167(11) 0.97971(9) 0.0328(4) Uani 1 1 d . .
H45 H 0.3264 0.1722 0.9587 0.039 Uiso 1 1 calc R U
C46 C 0.13647(13) 0.04601(10) 0.84242(8) 0.0279(4) Uani 1 1 d . .
C47 C 0.05580(14) 0.09194(12) 0.82962(9) 0.0376(5) Uani 1 1 d . .
H47 H 0.0631 0.1431 0.8366 0.045 Uiso 1 1 calc R U
C48 C -0.03447(16) 0.06625(15) 0.80724(11) 0.0501(6) Uani 1 1 d . .
H48 H -0.0875 0.0996 0.7999 0.060 Uiso 1 1 calc R U
C49 C -0.04752(18) -0.00716(15) 0.79569(10) 0.0514(6) Uani 1 1 d . .
H49 H -0.1087 -0.0249 0.7796 0.062 Uiso 1 1 calc R U
C50 C 0.02909(19) -0.05439(14) 0.80775(10) 0.0524(6) Uani 1 1 d . .
H50 H 0.0212 -0.1054 0.8000 0.063 Uiso 1 1 calc R U
C51 C 0.11876(16) -0.02813(12) 0.83129(9) 0.0411(5) Uani 1 1 d . .
H51 H 0.1701 -0.0623 0.8402 0.049 Uiso 1 1 calc R U
C52 C 0.26862(12) 0.15560(10) 0.83702(8) 0.0264(4) Uani 1 1 d . .
C53 C 0.22003(14) 0.22187(11) 0.85005(10) 0.0343(4) Uani 1 1 d . .
H53 H 0.1756 0.2234 0.8836 0.041 Uiso 1 1 calc R U
C54 C 0.23412(15) 0.28523(11) 0.81603(11) 0.0422(5) Uani 1 1 d . .
H54 H 0.1980 0.3284 0.8258 0.051 Uiso 1 1 calc R U
C55 C 0.30020(16) 0.28587(12) 0.76818(10) 0.0456(6) Uani 1 1 d . .
H55 H 0.3099 0.3291 0.7446 0.055 Uiso 1 1 calc R U
C56 C 0.35164(16) 0.22287(13) 0.75527(10) 0.0424(5) Uani 1 1 d . .
H56 H 0.3985 0.2226 0.7230 0.051 Uiso 1 1 calc R U
C57 C 0.33577(14) 0.15948(11) 0.78898(9) 0.0333(4) Uani 1 1 d . .
H57 H 0.3725 0.1167 0.7788 0.040 Uiso 1 1 calc R U
B1 B 0.23975(15) 0.07888(11) 0.87298(9) 0.0256(4) Uani 1 1 d . .

loop_
_atom_site_aniso_label
_atom_site_aniso_U_11
_atom_site_aniso_U_22
_atom_site_aniso_U_33
_atom_site_aniso_U_23
_atom_site_aniso_U_13
_atom_site_aniso_U_12
Fe1 0.01724(11) 0.02068(12) 0.01849(11) -0.00083(9) -0.00017(8) -0.00032(9)
Cl1 0.0371(2) 0.0229(2) 0.0275(2) 0.00303(16) -0.00089(18) -0.00345(17)
N1 0.0178(6) 0.0246(7) 0.0224(7) -0.0020(6) -0.0019(5) 0.0003(5)
N2 0.0195(7) 0.0256(8) 0.0259(7) -0.0016(6) -0.0026(6) 0.0027(5)
N3 0.0178(6) 0.0234(7) 0.0204(7) -0.0009(5) -0.0007(5) 0.0015(5)
N4 0.0187(6) 0.0288(8) 0.0197(7) 0.0003(6) 0.0015(5) -0.0003(5)
N5 0.0248(7) 0.0283(8) 0.0186(7) -0.0027(6) 0.0030(6) -0.0035(6)
N6 0.0261(7) 0.0252(8) 0.0242(7) -0.0048(6) 0.0041(6) -0.0052(6)
C1 0.0195(7) 0.0217(8) 0.0208(8) -0.0005(6) 0.0016(6) 0.0005(6)
C2 0.0208(8) 0.0216(8) 0.0198(8) -0.0011(6) -0.0003(6) 0.0016(6)
C3 0.0171(7) 0.0234(8) 0.0220(8) -0.0001(6) 0.0020(6) 0.0005(6)
C4 0.0189(8) 0.0334(10) 0.0253(9) 0.0001(7) -0.0036(7) -0.0021(7)
C5 0.0206(8) 0.0336(10) 0.0295(9) 0.0000(8) -0.0052(7) 0.0020(7)
C6 0.0282(9) 0.0417(12) 0.0321(10) -0.0045(8) -0.0093(8) -0.0030(8)
C7 0.0319(11) 0.0498(14) 0.0561(14) -0.0066(11) -0.0192(10) 0.0113(9)
C8 0.0231(8) 0.0226(9) 0.0262(9) -0.0036(7) -0.0024(7) 0.0015(6)
C9 0.0355(10) 0.0362(11) 0.0322(10) -0.0108(8) 0.0018(8) 0.0019(8)
C10 0.0342(10) 0.0281(10) 0.0363(10) 0.0010(8) -0.0031(8) -0.0023(8)
C11 0.0295(9) 0.0258(10) 0.0368(10) -0.0055(8) -0.0075(8) 0.0067(7)
C12 0.0479(12) 0.0435(13) 0.0394(12) -0.0095(9) 0.0012(10) 0.0165(10)
C13 0.0456(12) 0.0303(11) 0.0581(14) 0.0061(10) -0.0082(11) 0.0019(9)
C14 0.0192(8) 0.0286(9) 0.0284(9) -0.0045(7) 0.0014(7) 0.0008(6)
C15 0.0204(8) 0.0317(9) 0.0280(9) -0.0031(7) 0.0049(7) -0.0019(7)
C16 0.0198(8) 0.0443(12) 0.0412(11) -0.0056(9) -0.0030(8) 0.0021(8)
C17 0.0296(10) 0.0602(15) 0.0332(11) -0.0051(10) 0.0117(8) -0.0096(9)
C18 0.0257(9) 0.0330(10) 0.0215(8) 0.0039(7) -0.0037(7) 0.0008(7)
C19 0.0529(13) 0.0396(13) 0.0460(13) 0.0146(10) -0.0037(10) 0.0103(10)
C20 0.0491(13) 0.0541(14) 0.0241(10) -0.0030(9) -0.0074(9) -0.0099(10)
C21 0.0272(9) 0.0366(10) 0.0192(8) 0.0035(7) 0.0002(7) 0.0007(7)
C22 0.0624(14) 0.0385(12) 0.0304(11) 0.0070(9) -0.0072(10) 0.0033(10)
C23 0.0423(11) 0.0472(13) 0.0247(9) -0.0041(9) -0.0060(8) 0.0013(9)
C24 0.0379(10) 0.0384(11) 0.0232(9) -0.0091(8) 0.0012(8) -0.0067(8)
C25 0.0376(10) 0.0335(11) 0.0301(10) -0.0122(8) 0.0032(8) -0.0092(8)
C26 0.0734(16) 0.0629(17) 0.0270(11) -0.0146(10) 0.0066(11) -0.0200(13)
C27 0.0828(18) 0.0516(15) 0.0495(14) -0.0238(12) 0.0093(13) -0.0352(13)
C28 0.0314(9) 0.0329(10) 0.0224(9) 0.0010(7) 0.0039(7) -0.0067(7)
C29 0.0581(14) 0.0418(13) 0.0299(10) 0.0077(9) -0.0003(10) -0.0001(10)
C30 0.0335(10) 0.0545(14) 0.0406(12) 0.0041(10) 0.0133(9) -0.0049(9)
C31 0.0296(9) 0.0234(9) 0.0290(9) 0.0001(7) 0.0051(7) -0.0044(7)
C32 0.0293(9) 0.0305(10) 0.0398(11) 0.0005(8) 0.0089(8) -0.0062(7)
C33 0.0379(11) 0.0275(10) 0.0513(13) 0.0030(9) 0.0019(9) 0.0002(8)
C34 0.0333(9) 0.0223(9) 0.0241(9) 0.0035(7) 0.0081(7) 0.0033(7)
C35 0.0560(13) 0.0390(12) 0.0232(9) -0.0007(8) 0.0029(9) 0.0174(9)
C36 0.0720(16) 0.0452(13) 0.0309(11) -0.0029(9) 0.0141(11) 0.0258(12)
C37 0.0474(12) 0.0318(11) 0.0444(12) 0.0085(9) 0.0168(10) 0.0164(9)
C38 0.0292(9) 0.0258(10) 0.0419(11) 0.0084(8) 0.0043(8) 0.0007(7)
C39 0.0277(9) 0.0239(9) 0.0290(9) -0.0002(7) 0.0066(7) -0.0019(7)
C40 0.0251(8) 0.0272(9) 0.0264(9) -0.0032(7) -0.0001(7) 0.0097(7)
C41 0.0338(9) 0.0286(10) 0.0259(9) 0.0006(7) 0.0025(7) 0.0082(7)
C42 0.0479(12) 0.0388(12) 0.0289(10) 0.0043(8) 0.0088(9) 0.0179(9)
C43 0.0596(14) 0.0523(14) 0.0232(10) -0.0053(9) -0.0014(9) 0.0272(11)
C44 0.0422(12) 0.0461(13) 0.0361(11) -0.0153(9) -0.0114(9) 0.0162(9)
C45 0.0292(9) 0.0357(11) 0.0333(10) -0.0065(8) -0.0023(8) 0.0091(8)
C46 0.0333(9) 0.0329(10) 0.0175(8) 0.0007(7) 0.0031(7) -0.0036(7)
C47 0.0310(10) 0.0405(12) 0.0412(11) 0.0012(9) 0.0003(9) -0.0032(8)
C48 0.0328(11) 0.0668(17) 0.0506(14) 0.0110(12) -0.0054(10) -0.0054(10)
C49 0.0476(13) 0.0714(18) 0.0350(12) 0.0036(11) -0.0074(10) -0.0258(12)
C50 0.0656(16) 0.0497(15) 0.0419(13) -0.0060(11) -0.0085(11) -0.0232(12)
C51 0.0521(13) 0.0365(12) 0.0345(11) -0.0022(9) -0.0053(9) -0.0060(9)
C52 0.0234(8) 0.0283(9) 0.0274(9) 0.0013(7) -0.0045(7) 0.0005(7)
C53 0.0297(9) 0.0288(10) 0.0444(12) 0.0004(8) -0.0052(8) 0.0016(7)
C54 0.0384(11) 0.0257(10) 0.0624(15) 0.0041(9) -0.0186(10) -0.0005(8)
C55 0.0484(13) 0.0380(12) 0.0501(13) 0.0169(10) -0.0226(11) -0.0164(10)
C56 0.0399(11) 0.0521(14) 0.0352(11) 0.0131(10) -0.0038(9) -0.0121(10)
C57 0.0311(10) 0.0382(11) 0.0306(10) 0.0061(8) -0.0015(8) -0.0024(8)
B1 0.0286(10) 0.0252(10) 0.0229(9) -0.0014(8) 0.0008(8) 0.0030(8)

loop_
_atom_type_symbol
_atom_type_description
_atom_type_scat_dispersion_real
_atom_type_scat_dispersion_imag
_atom_type_scat_source
C C 0.0033 0.0016 'International Tables Vol C Tables 4.2.6.8 and 6.1.1.4'
H H 0.0000 0.0000 'International Tables Vol C Tables 4.2.6.8 and 6.1.1.4'
N N 0.0061 0.0033 'International Tables Vol C Tables 4.2.6.8 and 6.1.1.4'
B B 0.0013 0.0007 'International Tables Vol C Tables 4.2.6.8 and 6.1.1.4'
Cl Cl 0.1484 0.1585 'International Tables Vol C Tables 4.2.6.8 and 6.1.1.4'
Fe Fe 0.3463 0.8444 'International Tables Vol C Tables 4.2.6.8 and 6.1.1.4'

loop_
_geom_angle_atom_site_label_1
_geom_angle_atom_site_label_2
_geom_angle_atom_site_label_3
_geom_angle
C2 Fe1 C1 117.53(6)
C2 Fe1 C3 100.95(6)
C1 Fe1 C3 118.10(6)
C2 Fe1 Cl1 104.86(5)
C1 Fe1 Cl1 103.98(5)
C3 Fe1 Cl1 110.85(5)
C1 N1 C4 110.98(14)
C1 N1 C8 122.70(13)
C4 N1 C8 126.31(14)
C1 N2 C5 111.25(14)
C1 N2 C11 121.97(14)
C5 N2 C11 126.74(14)
C2 N3 C14 111.29(14)
C2 N3 C18 121.62(13)
C14 N3 C18 127.06(13)
C2 N4 C15 110.98(14)
C2 N4 C21 122.09(13)
C15 N4 C21 126.85(14)
C3 N5 C24 111.13(14)
C3 N5 C28 121.86(14)
C24 N5 C28 126.66(14)
C3 N6 C25 111.22(14)
C3 N6 C31 121.81(14)
C25 N6 C31 126.58(15)
N2 C1 N1 104.50(13)
N2 C1 Fe1 128.10(12)
N1 C1 Fe1 127.26(12)
N4 C2 N3 104.50(13)
N4 C2 Fe1 132.22(11)
N3 C2 Fe1 123.07(11)
N5 C3 N6 104.32(14)
N5 C3 Fe1 125.73(12)
N6 C3 Fe1 128.33(12)
C5 C4 N1 106.59(14)
C5 C4 C6 127.47(16)
N1 C4 C6 125.89(16)
C4 C5 N2 106.67(14)
C4 C5 C7 127.86(17)
N2 C5 C7 125.46(17)
C4 C6 H6A 109.5
C4 C6 H6B 109.5
H6A C6 H6B 109.5
C4 C6 H6C 109.5
H6A C6 H6C 109.5
H6B C6 H6C 109.5
C5 C7 H7A 109.5
C5 C7 H7B 109.5
H7A C7 H7B 109.5
C5 C7 H7C 109.5
H7A C7 H7C 109.5
H7B C7 H7C 109.5
N1 C8 C9 111.81(14)
N1 C8 C10 111.37(14)
C9 C8 C10 112.70(15)
N1 C8 H8 106.8
C9 C8 H8 106.8
C10 C8 H8 106.8
C8 C9 H9A 109.5
C8 C9 H9B 109.5
H9A C9 H9B 109.5
C8 C9 H9C 109.5
H9A C9 H9C 109.5
H9B C9 H9C 109.5
C8 C10 H10A 109.5
C8 C10 H10B 109.5
H10A C10 H10B 109.5
C8 C10 H10C 109.5
H10A C10 H10C 109.5
H10B C10 H10C 109.5
N2 C11 C12 111.80(16)
N2 C11 C13 111.42(16)
C12 C11 C13 113.53(16)
N2 C11 H11 106.5
C12 C11 H11 106.5
C13 C11 H11 106.5
C11 C12 H12A 109.5
C11 C12 H12B 109.5
H12A C12 H12B 109.5
C11 C12 H12C 109.5
H12A C12 H12C 109.5
H12B C12 H12C 109.5
C11 C13 H13A 109.5
C11 C13 H13B 109.5
H13A C13 H13B 109.5
C11 C13 H13C 109.5
H13A C13 H13C 109.5
H13B C13 H13C 109.5
C15 C14 N3 106.36(14)
C15 C14 C16 127.70(16)
N3 C14 C16 125.93(16)
C14 C15 N4 106.87(15)
C14 C15 C17 127.56(16)
N4 C15 C17 125.47(16)
C14 C16 H16A 109.5
C14 C16 H16B 109.5
H16A C16 H16B 109.5
C14 C16 H16C 109.5
H16A C16 H16C 109.5
H16B C16 H16C 109.5
C15 C17 H17A 109.5
C15 C17 H17B 109.5
H17A C17 H17B 109.5
C15 C17 H17C 109.5
H17A C17 H17C 109.5
H17B C17 H17C 109.5
N3 C18 C19 111.29(15)
N3 C18 C20 112.95(15)
C19 C18 C20 113.71(16)
N3 C18 H18 106.1
C19 C18 H18 106.1
C20 C18 H18 106.1
C18 C19 H19A 109.5
C18 C19 H19B 109.5
H19A C19 H19B 109.5
C18 C19 H19C 109.5
H19A C19 H19C 109.5
H19B C19 H19C 109.5
C18 C20 H20A 109.5
C18 C20 H20B 109.5
H20A C20 H20B 109.5
C18 C20 H20C 109.5
H20A C20 H20C 109.5
H20B C20 H20C 109.5
N4 C21 C23 112.79(15)
N4 C21 C22 111.43(15)
C23 C21 C22 111.51(16)
N4 C21 H21 106.9
C23 C21 H21 106.9
C22 C21 H21 106.9
C21 C22 H22A 109.5
C21 C22 H22B 109.5
H22A C22 H22B 109.5
C21 C22 H22C 109.5
H22A C22 H22C 109.5
H22B C22 H22C 109.5
C21 C23 H23A 109.5
C21 C23 H23B 109.5
H23A C23 H23B 109.5
C21 C23 H23C 109.5
H23A C23 H23C 109.5
H23B C23 H23C 109.5
C25 C24 N5 107.01(16)
C25 C24 C26 127.92(18)
N5 C24 C26 125.06(18)
C24 C25 N6 106.32(16)
C24 C25 C27 128.53(18)
N6 C25 C27 125.15(18)
C24 C26 H26A 109.5
C24 C26 H26B 109.5
H26A C26 H26B 109.5
C24 C26 H26C 109.5
H26A C26 H26C 109.5
H26B C26 H26C 109.5
C25 C27 H27A 109.5
C25 C27 H27B 109.5
H27A C27 H27B 109.5
C25 C27 H27C 109.5
H27A C27 H27C 109.5
H27B C27 H27C 109.5
N5 C28 C29 112.48(15)
N5 C28 C30 110.89(16)
C29 C28 C30 113.84(16)
N5 C28 H28 106.3
C29 C28 H28 106.3
C30 C28 H28 106.3
C28 C29 H29A 109.5
C28 C29 H29B 109.5
H29A C29 H29B 109.5
C28 C29 H29C 109.5
H29A C29 H29C 109.5
H29B C29 H29C 109.5
C28 C30 H30A 109.5
C28 C30 H30B 109.5
H30A C30 H30B 109.5
C28 C30 H30C 109.5
H30A C30 H30C 109.5
H30B C30 H30C 109.5
N6 C31 C32 112.68(15)
N6 C31 C33 111.25(15)
C32 C31 C33 112.25(15)
N6 C31 H31 106.7
C32 C31 H31 106.7
C33 C31 H31 106.7
C31 C32 H32A 109.5
C31 C32 H32B 109.5
H32A C32 H32B 109.5
C31 C32 H32C 109.5
H32A C32 H32C 109.5
H32B C32 H32C 109.5
C31 C33 H33A 109.5
C31 C33 H33B 109.5
H33A C33 H33B 109.5
C31 C33 H33C 109.5
H33A C33 H33C 109.5
H33B C33 H33C 109.5
C39 C34 C35 114.61(16)
C39 C34 B1 123.37(15)
C35 C34 B1 121.84(16)
C36 C35 C34 122.76(19)
C36 C35 H35 118.6
C34 C35 H35 118.6
C37 C36 C35 120.64(19)
C37 C36 H36 119.7
C35 C36 H36 119.7
C36 C37 C38 118.74(18)
C36 C37 H37 120.6
C38 C37 H37 120.6
C37 C38 C39 119.92(18)
C37 C38 H38 120.0
C39 C38 H38 120.0
C38 C39 C34 123.32(17)
C38 C39 H39 118.3
C34 C39 H39 118.3
C45 C40 C41 115.05(17)
C45 C40 B1 122.16(17)
C41 C40 B1 122.40(16)
C42 C41 C40 122.90(19)
C42 C41 H41 118.5
C40 C41 H41 118.5
C43 C42 C41 119.8(2)
C43 C42 H42 120.1
C41 C42 H42 120.1
C42 C43 C44 119.41(19)
C42 C43 H43 120.3
C44 C43 H43 120.3
C43 C44 C45 120.1(2)
C43 C44 H44 119.9
C45 C44 H44 119.9
C44 C45 C40 122.68(19)
C44 C45 H45 118.7
C40 C45 H45 118.7
C51 C46 C47 114.46(18)
C51 C46 B1 124.42(17)
C47 C46 B1 120.97(17)
C48 C47 C46 123.1(2)
C48 C47 H47 118.5
C46 C47 H47 118.5
C49 C48 C47 120.3(2)
C49 C48 H48 119.9
C47 C48 H48 119.9
C50 C49 C48 118.9(2)
C50 C49 H49 120.6
C48 C49 H49 120.6
C49 C50 C51 120.3(2)
C49 C50 H50 119.8
C51 C50 H50 119.8
C46 C51 C50 123.0(2)
C46 C51 H51 118.5
C50 C51 H51 118.5
C57 C52 C53 114.53(17)
C57 C52 B1 123.94(16)
C53 C52 B1 121.35(16)
C54 C53 C52 122.8(2)
C54 C53 H53 118.6
C52 C53 H53 118.6
C55 C54 C53 120.4(2)
C55 C54 H54 119.8
C53 C54 H54 119.8
C56 C55 C54 118.60(19)
C56 C55 H55 120.7
C54 C55 H55 120.7
C55 C56 C57 120.5(2)
C55 C56 H56 119.7
C57 C56 H56 119.7
C56 C57 C52 123.1(2)
C56 C57 H57 118.4
C52 C57 H57 118.4
C40 B1 C34 107.83(14)
C40 B1 C46 108.83(14)
C34 B1 C46 112.20(15)
C40 B1 C52 111.45(15)
C34 B1 C52 108.24(14)
C46 B1 C52 108.33(14)

loop_
_geom_bond_atom_site_label_1
_geom_bond_atom_site_label_2
_geom_bond_distance
Fe1 C2 2.1179(16)
Fe1 C1 2.1198(16)
Fe1 C3 2.1497(16)
Fe1 Cl1 2.3205(5)
N1 C1 1.361(2)
N1 C4 1.392(2)
N1 C8 1.475(2)
N2 C1 1.353(2)
N2 C5 1.391(2)
N2 C11 1.472(2)
N3 C2 1.3583(19)
N3 C14 1.388(2)
N3 C18 1.482(2)
N4 C2 1.354(2)
N4 C15 1.390(2)
N4 C21 1.488(2)
N5 C3 1.356(2)
N5 C24 1.389(2)
N5 C28 1.474(2)
N6 C3 1.358(2)
N6 C25 1.394(2)
N6 C31 1.475(2)
C4 C5 1.350(3)
C4 C6 1.493(2)
C5 C7 1.491(2)
C6 H6A 0.9800
C6 H6B 0.9800
C6 H6C 0.9800
C7 H7A 0.9800
C7 H7B 0.9800
C7 H7C 0.9800
C8 C9 1.521(2)
C8 C10 1.522(2)
C8 H8 1.0000
C9 H9A 0.9800
C9 H9B 0.9800
C9 H9C 0.9800
C10 H10A 0.9800
C10 H10B 0.9800
C10 H10C 0.9800
C11 C12 1.514(3)
C11 C13 1.518(3)
C11 H11 1.0000
C12 H12A 0.9800
C12 H12B 0.9800
C12 H12C 0.9800
C13 H13A 0.9800
C13 H13B 0.9800
C13 H13C 0.9800
C14 C15 1.350(2)
C14 C16 1.493(2)
C15 C17 1.490(2)
C16 H16A 0.9800
C16 H16B 0.9800
C16 H16C 0.9800
C17 H17A 0.9800
C17 H17B 0.9800
C17 H17C 0.9800
C18 C19 1.514(3)
C18 C20 1.521(3)
C18 H18 1.0000
C19 H19A 0.9800
C19 H19B 0.9800
C19 H19C 0.9800
C20 H20A 0.9800
C20 H20B 0.9800
C20 H20C 0.9800
C21 C23 1.516(3)
C21 C22 1.521(3)
C21 H21 1.0000
C22 H22A 0.9800
C22 H22B 0.9800
C22 H22C 0.9800
C23 H23A 0.9800
C23 H23B 0.9800
C23 H23C 0.9800
C24 C25 1.345(3)
C24 C26 1.492(3)
C25 C27 1.496(3)
C26 H26A 0.9800
C26 H26B 0.9800
C26 H26C 0.9800
C27 H27A 0.9800
C27 H27B 0.9800
C27 H27C 0.9800
C28 C29 1.514(3)
C28 C30 1.525(3)
C28 H28 1.0000
C29 H29A 0.9800
C29 H29B 0.9800
C29 H29C 0.9800
C30 H30A 0.9800
C30 H30B 0.9800
C30 H30C 0.9800
C31 C32 1.519(2)
C31 C33 1.520(3)
C31 H31 1.0000
C32 H32A 0.9800
C32 H32B 0.9800
C32 H32C 0.9800
C33 H33A 0.9800
C33 H33B 0.9800
C33 H33C 0.9800
C34 C39 1.393(2)
C34 C35 1.400(3)
C34 B1 1.650(3)
C35 C36 1.385(3)
C35 H35 0.9500
C36 C37 1.376(3)
C36 H36 0.9500
C37 C38 1.376(3)
C37 H37 0.9500
C38 C39 1.391(2)
C38 H38 0.9500
C39 H39 0.9500
C40 C45 1.397(3)
C40 C41 1.404(3)
C40 B1 1.632(3)
C41 C42 1.390(3)
C41 H41 0.9500
C42 C43 1.377(3)
C42 H42 0.9500
C43 C44 1.378(3)
C43 H43 0.9500
C44 C45 1.392(3)
C44 H44 0.9500
C45 H45 0.9500
C46 C51 1.393(3)
C46 C47 1.398(3)
C46 B1 1.651(3)
C47 C48 1.388(3)
C47 H47 0.9500
C48 C49 1.372(3)
C48 H48 0.9500
C49 C50 1.367(4)
C49 H49 0.9500
C50 C51 1.394(3)
C50 H50 0.9500
C51 H51 0.9500
C52 C57 1.392(3)
C52 C53 1.403(3)
C52 B1 1.652(3)
C53 C54 1.387(3)
C53 H53 0.9500
C54 C55 1.378(3)
C54 H54 0.9500
C55 C56 1.371(3)
C55 H55 0.9500
C56 C57 1.388(3)
C56 H56 0.9500
C57 H57 0.9500

loop_
_geom_hbond_atom_site_label_D
_geom_hbond_atom_site_label_H
_geom_hbond_atom_site_label_A
_geom_hbond_distance_DH
_geom_hbond_distance_HA
_geom_hbond_distance_DA
_geom_hbond_angle_DHA
C8 H8 Cl1 1.00 2.76 3.4813(18) 129.3
C10 H10A Cl1 0.98 2.93 3.5455(19) 122.0
C18 H18 Cl1 1.00 2.67 3.5066(18) 141.3
C28 H28 Cl1 1.00 2.65 3.4699(19) 139.1
C32 H32C N3 0.98 2.66 3.553(2) 151.3

loop_
_geom_torsion_atom_site_label_1
_geom_torsion_atom_site_label_2
_geom_torsion_atom_site_label_3
_geom_torsion_atom_site_label_4
_geom_torsion
C5 N2 C1 N1 0.69(18)
C11 N2 C1 N1 -177.23(15)
C5 N2 C1 Fe1 -175.06(12)
C11 N2 C1 Fe1 7.0(2)
C4 N1 C1 N2 -0.24(18)
C8 N1 C1 N2 -179.63(14)
C4 N1 C1 Fe1 175.55(12)
C8 N1 C1 Fe1 -3.8(2)
C15 N4 C2 N3 -0.22(18)
C21 N4 C2 N3 -177.17(14)
C15 N4 C2 Fe1 174.52(13)
C21 N4 C2 Fe1 -2.4(2)
C14 N3 C2 N4 0.31(18)
C18 N3 C2 N4 -177.83(14)
C14 N3 C2 Fe1 -175.05(11)
C18 N3 C2 Fe1 6.8(2)
C24 N5 C3 N6 -0.35(18)
C28 N5 C3 N6 173.29(14)
C24 N5 C3 Fe1 166.12(12)
C28 N5 C3 Fe1 -20.2(2)
C25 N6 C3 N5 0.46(18)
C31 N6 C3 N5 -172.83(14)
C25 N6 C3 Fe1 -165.53(13)
C31 N6 C3 Fe1 21.2(2)
C1 N1 C4 C5 -0.29(19)
C8 N1 C4 C5 179.07(15)
C1 N1 C4 C6 177.34(17)
C8 N1 C4 C6 -3.3(3)
N1 C4 C5 N2 0.69(19)
C6 C4 C5 N2 -176.89(17)
N1 C4 C5 C7 -178.68(19)
C6 C4 C5 C7 3.7(3)
C1 N2 C5 C4 -0.9(2)
C11 N2 C5 C4 176.91(16)
C1 N2 C5 C7 178.50(18)
C11 N2 C5 C7 -3.7(3)
C1 N1 C8 C9 -123.17(17)
C4 N1 C8 C9 57.5(2)
C1 N1 C8 C10 109.75(17)
C4 N1 C8 C10 -69.5(2)
C1 N2 C11 C12 -111.61(18)
C5 N2 C11 C12 70.8(2)
C1 N2 C11 C13 120.16(18)
C5 N2 C11 C13 -57.4(2)
C2 N3 C14 C15 -0.28(19)
C18 N3 C14 C15 177.73(16)
C2 N3 C14 C16 179.83(17)
C18 N3 C14 C16 -2.2(3)
N3 C14 C15 N4 0.13(19)
C16 C14 C15 N4 -179.98(17)
N3 C14 C15 C17 -176.50(18)
C16 C14 C15 C17 3.4(3)
C2 N4 C15 C14 0.1(2)
C21 N4 C15 C14 176.82(16)
C2 N4 C15 C17 176.78(18)
C21 N4 C15 C17 -6.5(3)
C2 N3 C18 C19 113.37(18)
C14 N3 C18 C19 -64.5(2)
C2 N3 C18 C20 -117.32(18)
C14 N3 C18 C20 64.9(2)
C2 N4 C21 C23 -125.35(18)
C15 N4 C21 C23 58.2(2)
C2 N4 C21 C22 108.33(19)
C15 N4 C21 C22 -68.1(2)
C3 N5 C24 C25 0.1(2)
C28 N5 C24 C25 -173.15(17)
C3 N5 C24 C26 -180.0(2)
C28 N5 C24 C26 6.7(3)
N5 C24 C25 N6 0.2(2)
C26 C24 C25 N6 -179.7(2)
N5 C24 C25 C27 -179.0(2)
C26 C24 C25 C27 1.1(4)
C3 N6 C25 C24 -0.4(2)
C31 N6 C25 C24 172.50(16)
C3 N6 C25 C27 178.8(2)
C31 N6 C25 C27 -8.3(3)
C3 N5 C28 C29 119.82(18)
C24 N5 C28 C29 -67.6(2)
C3 N5 C28 C30 -111.41(18)
C24 N5 C28 C30 61.2(2)
C3 N6 C31 C32 -117.60(17)
C25 N6 C31 C32 70.2(2)
C3 N6 C31 C33 115.31(18)
C25 N6 C31 C33 -56.9(2)
C39 C34 C35 C36 -0.8(3)
B1 C34 C35 C36 174.5(2)
C34 C35 C36 C37 -0.1(4)
C35 C36 C37 C38 0.6(3)
C36 C37 C38 C39 -0.1(3)
C37 C38 C39 C34 -0.8(3)
C35 C34 C39 C38 1.3(3)
B1 C34 C39 C38 -173.96(17)
C45 C40 C41 C42 -1.1(3)
B1 C40 C41 C42 171.83(16)
C40 C41 C42 C43 -0.3(3)
C41 C42 C43 C44 0.9(3)
C42 C43 C44 C45 -0.1(3)
C43 C44 C45 C40 -1.3(3)
C41 C40 C45 C44 1.9(3)
B1 C40 C45 C44 -171.05(17)
C51 C46 C47 C48 -0.5(3)
B1 C46 C47 C48 -176.19(19)
C46 C47 C48 C49 -1.0(3)
C47 C48 C49 C50 1.3(3)
C48 C49 C50 C51 -0.1(3)
C47 C46 C51 C50 1.7(3)
B1 C46 C51 C50 177.27(19)
C49 C50 C51 C46 -1.5(3)
C57 C52 C53 C54 2.9(3)
B1 C52 C53 C54 -172.34(17)
C52 C53 C54 C55 -2.0(3)
C53 C54 C55 C56 -0.3(3)
C54 C55 C56 C57 1.3(3)
C55 C56 C57 C52 -0.2(3)
C53 C52 C57 C56 -1.9(3)
B1 C52 C57 C56 173.26(18)
C45 C40 B1 C34 79.5(2)
C41 C40 B1 C34 -92.94(19)
C45 C40 B1 C46 -158.60(16)
C41 C40 B1 C46 29.0(2)
C45 C40 B1 C52 -39.2(2)
C41 C40 B1 C52 148.40(16)
C39 C34 B1 C40 -23.3(2)
C35 C34 B1 C40 161.82(18)
C39 C34 B1 C46 -143.14(17)
C35 C34 B1 C46 42.0(2)
C39 C34 B1 C52 97.38(19)
C35 C34 B1 C52 -77.5(2)
C51 C46 B1 C40 -98.6(2)
C47 C46 B1 C40 76.7(2)
C51 C46 B1 C34 20.6(2)
C47 C46 B1 C34 -164.07(16)
C51 C46 B1 C52 140.07(18)
C47 C46 B1 C52 -44.6(2)
C57 C52 B1 C40 144.03(17)
C53 C52 B1 C40 -41.2(2)
C57 C52 B1 C34 25.6(2)
C53 C52 B1 C34 -159.59(16)
C57 C52 B1 C46 -96.28(19)
C53 C52 B1 C46 78.5(2)
